data_4302142
loop_
_publ_author_name
'Pierre Thu\'ery'

_publ_section_title
;
Lanthanide Complexes with Cucurbit[n]urils (n= 5, 6, 7) and Perrhenate
Ligands: New Examples of Encapsulation of Perrhenate Anions
;
_journal_name_full 'Inorganic Chemistry'
_journal_page_first 4497
_journal_page_last 4513
_journal_paper_doi 10.1021/ic900328z
_journal_volume 48
_journal_year 2009
_chemical_formula_sum 'C30 H40 Ce K N22 O29 Re2'
_chemical_formula_weight 1724.46
_space_group_IT_number 33
_symmetry_cell_setting orthorhombic
_symmetry_space_group_name_Hall 'P 2c -2n'
_symmetry_space_group_name_H-M 'P n a 21'
_atom_sites_solution_hydrogens geom
_atom_sites_solution_primary direct
_atom_sites_solution_secondary difmap
_audit_creation_method SHELXL-97
_cell_angle_alpha 90.00
_cell_angle_beta 90.00
_cell_angle_gamma 90.00
_cell_formula_units_Z 4
_cell_length_a 20.0520(4)
_cell_length_b 19.9954(6)
_cell_length_c 11.5863(3)
_cell_measurement_reflns_used 83782
_cell_measurement_temperature 100(2)
_cell_measurement_theta_max 25.68
_cell_measurement_theta_min 2.88
_cell_volume 4645.5(2)
_computing_cell_refinement 'HKL2000 (Otwinowski & Minor, 1997)'
_computing_data_collection 'COLLECT (Nonius, 1998)'
_computing_data_reduction 'HKL2000 (Otwinowski & Minor, 1997)'
_computing_molecular_graphics 'SHELXTL (Sheldrick, 2008)'
_computing_publication_material 'SHELXTL (Sheldrick, 2008); PLATON (Spek, 2003)'
_computing_structure_refinement 'SHELXL-97 (Sheldrick, 2008)'
_computing_structure_solution 'SHELXS-97 (Sheldrick, 2008)'
_diffrn_ambient_temperature 100(2)
_diffrn_measured_fraction_theta_full 0.996
_diffrn_measured_fraction_theta_max 0.996
_diffrn_measurement_device_type 'Nonius Kappa-CCD area-detector diffractometer'
_diffrn_measurement_method 'two \f and one\w scans with 2\% steps (245 frames)'
_diffrn_radiation_monochromator graphite
_diffrn_radiation_source 'fine-focus sealed tube'
_diffrn_radiation_type MoK\a
_diffrn_radiation_wavelength 0.71073
_diffrn_reflns_av_R_equivalents 0.0337
_diffrn_reflns_av_sigmaI/netI 0.0293
_diffrn_reflns_limit_h_max 24
_diffrn_reflns_limit_h_min -24
_diffrn_reflns_limit_k_max 24
_diffrn_reflns_limit_k_min -24
_diffrn_reflns_limit_l_max 14
_diffrn_reflns_limit_l_min -14
_diffrn_reflns_number 83782
_diffrn_reflns_theta_full 25.68
_diffrn_reflns_theta_max 25.68
_diffrn_reflns_theta_min 2.88
_diffrn_standards_decay_% 0
_diffrn_standards_interval_time 0
_diffrn_standards_number 0
_exptl_absorpt_coefficient_mu 6.380
_exptl_absorpt_correction_T_max 0.465
_exptl_absorpt_correction_T_min 0.355
_exptl_absorpt_correction_type multi-scan
_exptl_absorpt_process_details 'SCALEPACK (Otwinowski & Minor, 1997)'
_exptl_crystal_colour colourless
_exptl_crystal_density_diffrn 2.466
_exptl_crystal_density_method 'not measured'
_exptl_crystal_description irregular
_exptl_crystal_F_000 3332
_exptl_crystal_size_max 0.15
_exptl_crystal_size_mid 0.15
_exptl_crystal_size_min 0.12
_refine_diff_density_max 1.339
_refine_diff_density_min -1.300
_refine_diff_density_rms 0.149
_refine_ls_abs_structure_details 'Flack H D (1983), Acta Cryst. A39, 876-881'
_refine_ls_abs_structure_Flack 0.510(7)
_refine_ls_extinction_method none
_refine_ls_goodness_of_fit_ref 1.057
_refine_ls_hydrogen_treatment constr
_refine_ls_matrix_type full
_refine_ls_number_parameters 767
_refine_ls_number_reflns 8522
_refine_ls_number_restraints 19
_refine_ls_restrained_S_all 1.058
_refine_ls_R_factor_all 0.0325
_refine_ls_R_factor_gt 0.0295
_refine_ls_shift/su_max 0.003
_refine_ls_shift/su_mean 0.000
_refine_ls_structure_factor_coef Fsqd
_refine_ls_weighting_details 'calc w=1/[\s^2^(Fo^2^)+(0.0376P)^2^+14.4421P] where P=(Fo^2^+2Fc^2^)/3'
_refine_ls_weighting_scheme calc
_refine_ls_wR_factor_gt 0.0730
_refine_ls_wR_factor_ref 0.0743
_reflns_number_gt 8019
_reflns_number_total 8522
_reflns_threshold_expression >2sigma(I)
_cod_data_source_file ic900328z_si_001_01.cif
_cod_data_source_block 1
_cod_database_code 4302142

loop_
_symmetry_equiv_pos_as_xyz
'x, y, z'
'-x, -y, z+1/2'
'x+1/2, -y+1/2, z'
'-x+1/2, y+1/2, z+1/2'

loop_
_atom_site_label
_atom_site_type_symbol
_atom_site_fract_x
_atom_site_fract_y
_atom_site_fract_z
_atom_site_U_iso_or_equiv
_atom_site_adp_type
_atom_site_occupancy
_atom_site_symmetry_multiplicity
_atom_site_calc_flag
_atom_site_refinement_flags
_atom_site_disorder_assembly
_atom_site_disorder_group
Ce Ce 0.275445(17) 0.489225(17) 0.06166(4) 0.01699(8) Uani 1 1 d . . .
K K 0.27401(7) 0.48207(8) -0.56188(14) 0.0205(3) Uani 1 1 d . . .
Re1 Re 0.004763(13) 0.294215(13) 0.03249(2) 0.02039(10) Uani 1 1 d . . .
Re2 Re 0.502752(12) 0.797900(14) 0.00549(2) 0.01946(10) Uani 1 1 d . . .
O1 O 0.3986(2) 0.4998(2) 0.0110(5) 0.0184(9) Uani 1 1 d . . .
O2 O 0.4079(2) 0.4914(2) -0.5098(4) 0.0215(11) Uani 1 1 d . . .
O3 O 0.2970(2) 0.6102(2) 0.0076(4) 0.0197(10) Uani 1 1 d . . .
O4 O 0.2903(2) 0.6105(2) -0.5024(4) 0.0237(10) Uani 1 1 d . . .
O5 O 0.1686(2) 0.5492(2) 0.0056(4) 0.0216(10) Uani 1 1 d . . .
O6 O 0.1481(2) 0.5568(2) -0.5095(4) 0.0221(10) Uani 1 1 d . . .
O7 O 0.1839(2) 0.4046(2) 0.0176(4) 0.0189(10) Uani 1 1 d . . .
O8 O 0.1756(2) 0.3961(2) -0.5001(4) 0.0214(10) Uani 1 1 d . . .
O9 O 0.3282(2) 0.3724(2) 0.0122(4) 0.0203(10) Uani 1 1 d . . .
O10 O 0.3338(2) 0.3554(2) -0.5036(4) 0.0223(11) Uani 1 1 d . . .
O11 O 0.2928(8) 0.4613(8) -0.1387(13) 0.041(3) Uani 1 1 d U . .
O12 O 0.2944(6) 0.4557(6) -0.3262(10) 0.051(3) Uani 1 1 d U . .
O13 O 0.2416(5) 0.5378(6) -0.2544(12) 0.074(3) Uani 1 1 d U . .
O14 O 0.3432(2) 0.5508(2) 0.2238(4) 0.0209(10) Uani 1 1 d . . .
O15 O 0.2830(2) 0.6418(2) 0.2538(5) 0.0222(10) Uani 1 1 d . . .
O16 O 0.3913(2) 0.6458(2) 0.2631(6) 0.0294(11) Uani 1 1 d . . .
O17 O 0.2064(2) 0.5293(3) 0.2294(4) 0.0241(11) Uani 1 1 d . . .
H17A H 0.2255 0.5727 0.2450 0.029 Uiso 1 1 d R . .
H17B H 0.1640 0.5306 0.2306 0.029 Uiso 1 1 d R . .
O18 O 0.2747(2) 0.4108(2) 0.2270(4) 0.0216(10) Uani 1 1 d . . .
H18A H 0.2367 0.3875 0.2427 0.026 Uiso 1 1 d R . .
H18B H 0.3152 0.3862 0.2329 0.026 Uiso 1 1 d R . .
O19 O 0.0319(2) 0.3613(3) 0.1115(4) 0.0260(12) Uani 1 1 d . . .
O20 O -0.0379(3) 0.2397(3) 0.1207(5) 0.0288(12) Uani 1 1 d . . .
O21 O -0.0450(3) 0.3193(3) -0.0769(5) 0.0344(13) Uani 1 1 d . . .
O22 O 0.0718(3) 0.2530(3) -0.0243(6) 0.0383(14) Uani 1 1 d . . .
O23 O 0.5528(3) 0.8275(3) 0.1162(5) 0.0354(13) Uani 1 1 d . . .
O24 O 0.5471(2) 0.7431(2) -0.0804(5) 0.0237(11) Uani 1 1 d . . .
O25 O 0.4762(3) 0.8637(3) -0.0788(4) 0.0255(11) Uani 1 1 d . . .
O26 O 0.4362(3) 0.7560(2) 0.0605(6) 0.0378(12) Uani 1 1 d . . .
O27 O 0.0789(2) 0.5642(2) 0.2717(5) 0.0270(11) Uani 1 1 d . . .
H27A H 0.0913 0.6010 0.2985 0.032 Uiso 1 1 d R . .
H27B H 0.0642 0.5827 0.2004 0.032 Uiso 1 1 d R . .
O28 O 0.1522(2) 0.3537(2) 0.2678(5) 0.0267(10) Uani 1 1 d . . .
H28A H 0.1144 0.3593 0.2309 0.032 Uiso 1 1 d R . .
H28B H 0.1480 0.3657 0.3310 0.032 Uiso 1 1 d R . .
O29 O 0.3808(3) 0.3385(3) 0.2641(6) 0.0493(16) Uani 1 1 d . . .
H29A H 0.3927 0.3399 0.3384 0.059 Uiso 1 1 d R . .
H29B H 0.3989 0.3067 0.2438 0.059 Uiso 1 1 d R . .
N1 N 0.4572(3) 0.4497(3) -0.1379(5) 0.0180(12) Uani 1 1 d . . .
N2 N 0.4401(3) 0.5596(3) -0.1438(5) 0.0196(13) Uani 1 1 d . . .
N3 N 0.4404(3) 0.5558(3) -0.3547(5) 0.0209(13) Uani 1 1 d . . .
N4 N 0.4595(3) 0.4459(3) -0.3495(5) 0.0193(12) Uani 1 1 d . . .
N5 N 0.3603(3) 0.6512(3) -0.1425(5) 0.0194(13) Uani 1 1 d . . .
N6 N 0.2538(3) 0.6756(3) -0.1394(5) 0.0176(12) Uani 1 1 d . . .
N7 N 0.2503(3) 0.6740(3) -0.3512(5) 0.0186(12) Uani 1 1 d . . .
N8 N 0.3565(3) 0.6433(3) -0.3509(5) 0.0200(13) Uani 1 1 d . . .
N9 N 0.1435(3) 0.6247(3) -0.1387(5) 0.0139(12) Uani 1 1 d . . .
N10 N 0.0920(3) 0.5264(3) -0.1368(5) 0.0158(12) Uani 1 1 d . . .
N11 N 0.0876(3) 0.5277(3) -0.3471(5) 0.0160(12) Uani 1 1 d . . .
N12 N 0.1372(3) 0.6267(3) -0.3517(5) 0.0193(13) Uani 1 1 d . . .
N13 N 0.1068(3) 0.4071(3) -0.1296(5) 0.0163(12) Uani 1 1 d . . .
N14 N 0.1836(3) 0.3280(3) -0.1317(5) 0.0212(13) Uani 1 1 d . . .
N15 N 0.1834(3) 0.3275(3) -0.3405(5) 0.0133(11) Uani 1 1 d . . .
N16 N 0.1057(3) 0.4065(3) -0.3422(5) 0.0175(12) Uani 1 1 d . . .
N17 N 0.3001(3) 0.2974(3) -0.1326(5) 0.0177(13) Uani 1 1 d . . .
N18 N 0.3999(3) 0.3432(3) -0.1347(5) 0.0162(12) Uani 1 1 d . . .
N19 N 0.4027(3) 0.3385(3) -0.3472(5) 0.0183(12) Uani 1 1 d . . .
N20 N 0.3004(3) 0.2942(3) -0.3451(5) 0.0176(12) Uani 1 1 d . . .
N21 N 0.2739(4) 0.4870(4) -0.2391(14) 0.049(3) Uani 1 1 d . . .
N22 N 0.3398(3) 0.6136(3) 0.2479(5) 0.0190(12) Uani 1 1 d . . .
C1 C 0.4279(3) 0.5020(3) -0.0815(6) 0.0164(14) Uani 1 1 d . . .
C2 C 0.4782(3) 0.5468(3) -0.2482(6) 0.0190(13) Uani 1 1 d . . .
H2 H 0.5201 0.5721 -0.2492 0.023 Uiso 1 1 calc R . .
C3 C 0.4909(3) 0.4698(3) -0.2451(6) 0.0163(14) Uani 1 1 d . . .
H3 H 0.5387 0.4592 -0.2433 0.020 Uiso 1 1 calc R . .
C4 C 0.4321(3) 0.4974(3) -0.4147(6) 0.0190(16) Uani 1 1 d . . .
C5 C 0.4242(3) 0.6252(4) -0.0999(6) 0.0211(15) Uani 1 1 d . . .
H5A H 0.4595 0.6559 -0.1216 0.025 Uiso 1 1 calc R . .
H5B H 0.4228 0.6234 -0.0163 0.025 Uiso 1 1 calc R . .
C6 C 0.4190(3) 0.6196(3) -0.3994(6) 0.0201(15) Uani 1 1 d . . .
H6A H 0.4142 0.6160 -0.4825 0.024 Uiso 1 1 calc R . .
H6B H 0.4534 0.6525 -0.3840 0.024 Uiso 1 1 calc R . .
C7 C 0.3035(3) 0.6416(4) -0.0838(6) 0.0183(14) Uani 1 1 d . . .
C8 C 0.2758(3) 0.7051(3) -0.2475(7) 0.0187(14) Uani 1 1 d . . .
H8 H 0.2692 0.7537 -0.2484 0.022 Uiso 1 1 calc R . .
C9 C 0.3519(3) 0.6861(3) -0.2513(6) 0.0165(13) Uani 1 1 d . . .
H9 H 0.3808 0.7255 -0.2575 0.020 Uiso 1 1 calc R . .
C10 C 0.2978(3) 0.6389(3) -0.4108(6) 0.0200(15) Uani 1 1 d . . .
C11 C 0.1858(3) 0.6778(4) -0.0962(6) 0.0206(15) Uani 1 1 d . . .
H11A H 0.1870 0.6756 -0.0126 0.025 Uiso 1 1 calc R . .
H11B H 0.1662 0.7204 -0.1173 0.025 Uiso 1 1 calc R . .
C12 C 0.1818(3) 0.6790(3) -0.3925(6) 0.0171(14) Uani 1 1 d . . .
H12A H 0.1639 0.7220 -0.3691 0.021 Uiso 1 1 calc R . .
H12B H 0.1823 0.6780 -0.4762 0.021 Uiso 1 1 calc R . .
C13 C 0.1383(3) 0.5655(3) -0.0831(6) 0.0169(14) Uani 1 1 d . . .
C14 C 0.0658(3) 0.5583(3) -0.2412(6) 0.0162(12) Uani 1 1 d . . .
H14 H 0.0172 0.5631 -0.2385 0.019 Uiso 1 1 calc R . .
C15 C 0.1017(3) 0.6277(3) -0.2424(6) 0.0155(12) Uani 1 1 d . . .
H15 H 0.0697 0.6647 -0.2387 0.019 Uiso 1 1 calc R . .
C16 C 0.1271(3) 0.5683(3) -0.4123(5) 0.0160(14) Uani 1 1 d . . .
C17 C 0.0694(3) 0.4642(4) -0.0884(6) 0.0188(14) Uani 1 1 d . . .
H17C H 0.0227 0.4581 -0.1073 0.023 Uiso 1 1 calc R . .
H17D H 0.0731 0.4665 -0.0050 0.023 Uiso 1 1 calc R . .
C18 C 0.0659(3) 0.4624(3) -0.3879(6) 0.0160(13) Uani 1 1 d . . .
H18C H 0.0682 0.4618 -0.4715 0.019 Uiso 1 1 calc R . .
H18D H 0.0196 0.4559 -0.3661 0.019 Uiso 1 1 calc R . .
C19 C 0.1610(3) 0.3820(3) -0.0724(6) 0.0159(14) Uani 1 1 d . . .
C20 C 0.1454(3) 0.3147(3) -0.2357(6) 0.0173(12) Uani 1 1 d . . .
H20 H 0.1256 0.2699 -0.2353 0.021 Uiso 1 1 calc R . .
C21 C 0.0915(3) 0.3708(3) -0.2364(7) 0.0189(13) Uani 1 1 d . . .
H21 H 0.0462 0.3524 -0.2357 0.023 Uiso 1 1 calc R . .
C22 C 0.1574(3) 0.3787(4) -0.4033(6) 0.0191(15) Uani 1 1 d . . .
C23 C 0.2342(3) 0.2829(3) -0.0886(6) 0.0184(14) Uani 1 1 d . . .
H23A H 0.2351 0.2855 -0.0050 0.022 Uiso 1 1 calc R . .
H23B H 0.2222 0.2375 -0.1096 0.022 Uiso 1 1 calc R . .
C24 C 0.2323(3) 0.2820(3) -0.3861(6) 0.0177(14) Uani 1 1 d . . .
H24A H 0.2319 0.2851 -0.4697 0.021 Uiso 1 1 calc R . .
H24B H 0.2196 0.2368 -0.3655 0.021 Uiso 1 1 calc R . .
C25 C 0.3408(3) 0.3417(3) -0.0776(6) 0.0170(14) Uani 1 1 d . . .
C26 C 0.4008(3) 0.3017(3) -0.2372(6) 0.0155(12) Uani 1 1 d . . .
H26 H 0.4357 0.2675 -0.2332 0.019 Uiso 1 1 calc R . .
C27 C 0.3287(3) 0.2697(3) -0.2385(6) 0.0149(12) Uani 1 1 d . . .
H27 H 0.3305 0.2208 -0.2365 0.018 Uiso 1 1 calc R . .
C28 C 0.3435(3) 0.3325(3) -0.4068(5) 0.0148(14) Uani 1 1 d . . .
C29 C 0.4557(3) 0.3817(3) -0.0936(6) 0.0190(14) Uani 1 1 d . . .
H29C H 0.4966 0.3592 -0.1156 0.023 Uiso 1 1 calc R . .
H29D H 0.4541 0.3833 -0.0100 0.023 Uiso 1 1 calc R . .
C30 C 0.4585(3) 0.3772(3) -0.3873(6) 0.0169(14) Uani 1 1 d . . .
H30A H 0.4585 0.3766 -0.4710 0.020 Uiso 1 1 calc R . .
H30B H 0.4992 0.3557 -0.3615 0.020 Uiso 1 1 calc R . .

loop_
_atom_site_aniso_label
_atom_site_aniso_U_11
_atom_site_aniso_U_22
_atom_site_aniso_U_33
_atom_site_aniso_U_23
_atom_site_aniso_U_13
_atom_site_aniso_U_12
Ce 0.01657(17) 0.01987(16) 0.01453(15) -0.00100(19) 0.00013(15) -0.00001(13)
K 0.0218(8) 0.0228(8) 0.0167(7) 0.0020(6) 0.0016(6) -0.0016(6)
Re1 0.02464(15) 0.01838(14) 0.0181(2) 0.00107(11) 0.00523(11) 0.00154(9)
Re2 0.02207(15) 0.01823(15) 0.0181(2) -0.00016(11) 0.00407(11) 0.00036(9)
O1 0.016(2) 0.022(2) 0.017(2) 0.0001(18) -0.001(2) -0.0033(17)
O2 0.018(2) 0.027(3) 0.020(3) 0.002(2) -0.002(2) 0.0011(18)
O3 0.016(2) 0.021(2) 0.023(2) 0.000(2) -0.0027(19) 0.0009(17)
O4 0.031(3) 0.023(3) 0.018(3) -0.001(2) 0.000(2) 0.002(2)
O5 0.022(2) 0.023(2) 0.020(2) 0.006(2) -0.004(2) -0.0038(18)
O6 0.028(3) 0.024(3) 0.014(2) -0.004(2) 0.007(2) 0.0012(19)
O7 0.020(2) 0.023(2) 0.014(2) 0.000(2) 0.0003(17) -0.0021(17)
O8 0.024(2) 0.021(2) 0.019(3) 0.000(2) 0.005(2) 0.0029(19)
O9 0.017(2) 0.026(2) 0.017(2) -0.005(2) 0.0035(19) -0.0016(17)
O10 0.021(2) 0.023(3) 0.023(3) 0.004(2) -0.003(2) -0.0031(18)
O11 0.053(7) 0.040(7) 0.031(6) 0.001(5) 0.007(6) 0.003(6)
O12 0.059(6) 0.042(6) 0.053(6) -0.018(5) 0.033(5) 0.004(5)
O13 0.064(5) 0.072(6) 0.085(7) 0.023(6) -0.006(6) 0.025(5)
O14 0.022(2) 0.019(3) 0.022(3) -0.0005(19) -0.0032(19) 0.0025(19)
O15 0.021(2) 0.024(3) 0.022(3) -0.004(2) 0.001(2) 0.0082(18)
O16 0.028(3) 0.024(3) 0.036(3) -0.002(3) -0.001(3) -0.006(2)
O17 0.019(2) 0.032(3) 0.021(3) -0.005(2) 0.0025(19) 0.006(2)
O18 0.024(2) 0.022(3) 0.019(2) 0.0008(19) 0.0020(18) 0.003(2)
O19 0.023(3) 0.029(3) 0.026(3) -0.001(2) 0.003(2) -0.010(2)
O20 0.027(3) 0.032(3) 0.027(3) 0.003(2) 0.007(2) 0.004(2)
O21 0.044(3) 0.031(3) 0.027(3) 0.001(3) -0.001(3) 0.004(3)
O22 0.041(3) 0.026(3) 0.048(4) 0.007(3) 0.021(3) 0.008(2)
O23 0.049(4) 0.031(3) 0.026(3) -0.003(2) -0.004(3) 0.002(3)
O24 0.021(2) 0.017(3) 0.033(3) 0.000(2) 0.002(2) -0.0002(19)
O25 0.028(3) 0.027(3) 0.021(3) 0.005(2) 0.005(2) -0.001(2)
O26 0.042(3) 0.027(3) 0.044(3) 0.004(3) 0.018(3) 0.005(2)
O27 0.023(2) 0.034(3) 0.024(3) -0.002(3) -0.001(2) 0.000(2)
O28 0.022(2) 0.033(3) 0.025(3) -0.004(3) -0.003(2) -0.0012(19)
O29 0.055(3) 0.077(4) 0.016(3) 0.005(4) 0.005(3) 0.043(3)
N1 0.019(3) 0.015(3) 0.020(3) -0.002(2) 0.002(2) -0.002(2)
N2 0.019(3) 0.018(3) 0.022(3) -0.003(2) 0.008(2) 0.000(2)
N3 0.021(3) 0.018(3) 0.024(3) 0.001(2) -0.002(2) 0.002(2)
N4 0.020(3) 0.021(3) 0.018(3) 0.002(2) -0.010(2) 0.000(2)
N5 0.013(3) 0.024(3) 0.021(3) 0.001(2) 0.000(2) 0.000(2)
N6 0.011(3) 0.019(3) 0.022(3) 0.003(2) 0.000(2) 0.002(2)
N7 0.013(3) 0.024(3) 0.019(3) -0.002(2) 0.000(2) -0.003(2)
N8 0.021(3) 0.026(3) 0.013(3) -0.003(2) 0.004(2) 0.001(2)
N9 0.014(3) 0.014(3) 0.014(3) 0.000(2) -0.007(2) -0.002(2)
N10 0.015(3) 0.018(3) 0.015(3) 0.001(2) -0.002(2) -0.003(2)
N11 0.017(3) 0.019(3) 0.013(3) -0.001(2) 0.000(2) 0.001(2)
N12 0.021(3) 0.021(3) 0.015(3) -0.002(2) 0.003(2) 0.000(2)
N13 0.019(3) 0.018(3) 0.012(3) 0.000(2) -0.001(2) 0.000(2)
N14 0.022(3) 0.023(4) 0.019(3) 0.001(3) -0.002(2) 0.003(2)
N15 0.012(3) 0.015(3) 0.013(3) -0.003(2) 0.006(2) 0.001(2)
N16 0.022(3) 0.014(3) 0.017(3) 0.004(2) 0.001(2) 0.008(2)
N17 0.012(3) 0.025(3) 0.016(3) 0.000(2) 0.001(2) -0.001(2)
N18 0.014(3) 0.017(3) 0.018(3) -0.002(2) -0.002(2) -0.001(2)
N19 0.020(3) 0.020(3) 0.016(3) 0.003(2) 0.002(2) -0.001(2)
N20 0.016(3) 0.022(3) 0.015(3) 0.002(2) 0.000(2) 0.001(2)
N21 0.014(3) 0.015(4) 0.119(11) 0.008(7) -0.005(6) 0.006(3)
N22 0.021(3) 0.019(3) 0.017(3) 0.003(2) -0.003(2) 0.001(2)
C1 0.009(3) 0.025(4) 0.015(3) -0.002(3) -0.002(3) 0.001(2)
C2 0.017(3) 0.022(3) 0.018(3) 0.000(3) 0.001(3) 0.000(2)
C3 0.018(3) 0.023(3) 0.008(3) 0.000(3) -0.002(3) -0.003(2)
C4 0.014(3) 0.018(3) 0.025(4) 0.002(3) 0.005(3) -0.004(2)
C5 0.013(3) 0.023(4) 0.027(4) -0.001(3) -0.008(3) 0.001(3)
C6 0.015(3) 0.021(4) 0.024(4) 0.007(3) 0.001(3) 0.005(3)
C7 0.025(4) 0.018(4) 0.012(3) -0.001(3) 0.000(3) 0.001(3)
C8 0.014(3) 0.019(3) 0.023(4) -0.002(3) -0.001(3) -0.003(2)
C9 0.015(3) 0.019(3) 0.016(4) 0.002(3) -0.001(3) 0.002(2)
C10 0.016(3) 0.017(3) 0.027(4) 0.006(3) -0.006(3) -0.004(2)
C11 0.015(3) 0.025(4) 0.021(4) -0.007(3) 0.001(3) -0.003(3)
C12 0.011(3) 0.022(3) 0.018(3) 0.001(3) -0.001(2) 0.000(2)
C13 0.014(3) 0.021(4) 0.016(3) -0.002(3) -0.001(3) -0.004(3)
C14 0.019(3) 0.020(3) 0.009(3) 0.004(3) -0.001(3) 0.003(2)
C15 0.016(3) 0.017(3) 0.014(3) -0.001(3) -0.002(3) 0.002(2)
C16 0.019(3) 0.015(3) 0.013(4) 0.003(2) -0.005(2) -0.003(2)
C17 0.023(4) 0.020(4) 0.013(3) 0.005(3) 0.000(3) -0.001(3)
C18 0.019(3) 0.015(3) 0.014(3) 0.002(3) -0.003(3) 0.001(3)
C19 0.016(3) 0.017(4) 0.015(3) 0.004(3) 0.002(3) 0.001(3)
C20 0.016(3) 0.021(3) 0.015(3) 0.001(3) 0.004(3) -0.001(2)
C21 0.019(3) 0.022(3) 0.015(3) 0.000(3) -0.004(3) 0.001(2)
C22 0.017(3) 0.020(4) 0.021(4) 0.002(3) 0.000(3) -0.003(3)
C23 0.014(3) 0.018(4) 0.024(4) 0.004(3) 0.000(3) -0.002(3)
C24 0.013(3) 0.023(4) 0.018(3) 0.000(3) -0.003(3) 0.003(3)
C25 0.018(3) 0.015(3) 0.018(4) 0.001(3) 0.004(3) 0.002(3)
C26 0.016(3) 0.018(3) 0.012(3) 0.005(3) -0.003(3) 0.002(2)
C27 0.017(3) 0.016(3) 0.012(3) 0.004(3) 0.004(3) 0.001(2)
C28 0.018(3) 0.019(3) 0.008(3) -0.001(2) -0.001(2) 0.005(3)
C29 0.021(3) 0.014(4) 0.022(4) 0.003(3) -0.001(3) 0.005(3)
C30 0.012(3) 0.024(4) 0.015(3) 0.002(3) 0.002(3) 0.001(3)

loop_
_atom_type_symbol
_atom_type_description
_atom_type_scat_dispersion_real
_atom_type_scat_dispersion_imag
_atom_type_scat_source
C C 0.0033 0.0016 'International Tables Vol C Tables 4.2.6.8 and 6.1.1.4'
H H 0.0000 0.0000 'International Tables Vol C Tables 4.2.6.8 and 6.1.1.4'
N N 0.0061 0.0033 'International Tables Vol C Tables 4.2.6.8 and 6.1.1.4'
O O 0.0106 0.0060 'International Tables Vol C Tables 4.2.6.8 and 6.1.1.4'
Ce Ce -0.2486 2.6331 'International Tables Vol C Tables 4.2.6.8 and 6.1.1.4'
Re Re -1.0185 7.2310 'International Tables Vol C Tables 4.2.6.8 and 6.1.1.4'
K K 0.2009 0.2494 'International Tables Vol C Tables 4.2.6.8 and 6.1.1.4'

loop_
_geom_angle_atom_site_label_1
_geom_angle_atom_site_label_2
_geom_angle_atom_site_label_3
_geom_angle
_geom_angle_site_symmetry_1
_geom_angle_site_symmetry_3
_geom_angle_publ_flag
O11 Ce O18 126.8(4) . . ?
O11 Ce O17 153.6(4) . . ?
O18 Ce O17 66.50(15) . . ?
O11 Ce O3 87.6(4) . . ?
O18 Ce O3 142.77(15) . . ?
O17 Ce O3 88.86(16) . . ?
O11 Ce O5 89.1(4) . . ?
O18 Ce O5 119.50(15) . . ?
O17 Ce O5 65.38(15) . . ?
O3 Ce O5 68.26(14) . . ?
O11 Ce O1 70.0(4) . . ?
O18 Ce O1 103.66(15) . . ?
O17 Ce O1 133.20(16) . . ?
O3 Ce O1 72.50(14) . . ?
O5 Ce O1 136.03(15) . . ?
O11 Ce O7 76.0(4) . . ?
O18 Ce O7 74.35(15) . . ?
O17 Ce O7 88.30(15) . . ?
O3 Ce O7 134.96(14) . . ?
O5 Ce O7 69.81(14) . . ?
O1 Ce O7 135.01(14) . . ?
O11 Ce O14 136.3(4) . . ?
O18 Ce O14 75.32(15) . . ?
O17 Ce O14 65.31(15) . . ?
O3 Ce O14 68.95(15) . . ?
O5 Ce O14 113.44(14) . . ?
O1 Ce O14 67.94(15) . . ?
O7 Ce O14 145.86(14) . . ?
O11 Ce O9 61.7(4) . . ?
O18 Ce O9 66.92(15) . . ?
O17 Ce O9 132.30(16) . . ?
O3 Ce O9 136.54(15) . . ?
O5 Ce O9 134.73(15) . . ?
O1 Ce O9 68.47(13) . . ?
O7 Ce O9 69.88(13) . . ?
O14 Ce O9 111.41(14) . . ?
O4 K O8 128.88(16) . . ?
O4 K O2 76.14(15) . . ?
O8 K O2 133.89(16) . . ?
O4 K O12 85.0(3) . . ?
O8 K O12 74.4(3) . . ?
O2 K O12 70.0(3) . . ?
O4 K O18 134.77(16) . 1_554 ?
O8 K O18 85.01(15) . 1_554 ?
O2 K O18 102.59(14) . 1_554 ?
O12 K O18 138.1(2) . 1_554 ?
O4 K O10 137.00(15) . . ?
O8 K O10 71.59(14) . . ?
O2 K O10 66.62(14) . . ?
O12 K O10 63.1(2) . . ?
O18 K O10 76.01(14) 1_554 . ?
O4 K O17 87.68(15) . 1_554 ?
O8 K O17 94.92(15) . 1_554 ?
O2 K O17 127.52(15) . 1_554 ?
O12 K O17 158.5(3) . 1_554 ?
O18 K O17 56.71(13) 1_554 1_554 ?
O10 K O17 132.02(15) . 1_554 ?
O4 K O6 64.66(14) . . ?
O8 K O6 69.49(13) . . ?
O2 K O6 137.92(15) . . ?
O12 K O6 91.1(2) . . ?
O18 K O6 115.50(14) 1_554 . ?
O10 K O6 137.85(14) . . ?
O17 K O6 67.46(13) 1_554 . ?
O4 K O14 74.44(14) . 1_554 ?
O8 K O14 143.37(15) . 1_554 ?
O2 K O14 73.44(13) . 1_554 ?
O12 K O14 141.4(3) . 1_554 ?
O18 K O14 62.46(13) 1_554 1_554 ?
O10 K O14 112.58(14) . 1_554 ?
O17 K O14 54.10(13) 1_554 1_554 ?
O6 K O14 108.18(13) . 1_554 ?
O21 Re1 O22 108.6(3) . . ?
O21 Re1 O19 110.8(3) . . ?
O22 Re1 O19 109.5(3) . . ?
O21 Re1 O20 109.9(3) . . ?
O22 Re1 O20 108.3(2) . . ?
O19 Re1 O20 109.7(3) . . ?
O26 Re2 O25 110.3(3) . . ?
O26 Re2 O24 107.9(2) . . ?
O25 Re2 O24 108.5(2) . . ?
O26 Re2 O23 110.2(3) . . ?
O25 Re2 O23 109.7(3) . . ?
O24 Re2 O23 110.2(3) . . ?
C1 O1 Ce 132.1(4) . . ?
C4 O2 K 126.7(4) . . ?
C7 O3 Ce 135.4(4) . . ?
C10 O4 K 133.6(4) . . ?
C13 O5 Ce 138.7(4) . . ?
C16 O6 K 124.7(4) . . ?
C19 O7 Ce 133.3(4) . . ?
C22 O8 K 129.5(4) . . ?
C25 O9 Ce 135.2(4) . . ?
C28 O10 K 127.5(4) . . ?
N21 O11 Ce 135.4(10) . . ?
N21 O12 K 129.7(10) . . ?
N22 O14 Ce 125.8(4) . . ?
N22 O14 K 103.4(3) . 1_556 ?
Ce O14 K 97.54(14) . 1_556 ?
Ce O17 K 106.28(16) . 1_556 ?
Ce O17 H17A 102.2 . . ?
K O17 H17A 87.4 1_556 . ?
Ce O17 H17B 124.9 . . ?
K O17 H17B 117.3 1_556 . ?
H17A O17 H17B 111.5 . . ?
Ce O18 K 110.48(17) . 1_556 ?
Ce O18 H18A 118.9 . . ?
K O18 H18A 94.6 1_556 . ?
Ce O18 H18B 112.3 . . ?
K O18 H18B 101.6 1_556 . ?
H18A O18 H18B 115.7 . . ?
H27A O27 H27B 94.1 . . ?
H28A O28 H28B 109.1 . . ?
H29A O29 H29B 101.3 . . ?
C1 N1 C29 122.6(6) . . ?
C1 N1 C3 113.1(6) . . ?
C29 N1 C3 124.3(6) . . ?
C1 N2 C5 122.4(6) . . ?
C1 N2 C2 112.4(6) . . ?
C5 N2 C2 124.8(6) . . ?
C4 N3 C6 122.4(6) . . ?
C4 N3 C2 112.8(6) . . ?
C6 N3 C2 124.6(6) . . ?
C4 N4 C30 122.3(5) . . ?
C4 N4 C3 112.5(6) . . ?
C30 N4 C3 125.1(5) . . ?
C7 N5 C9 114.2(5) . . ?
C7 N5 C5 121.4(6) . . ?
C9 N5 C5 124.4(6) . . ?
C7 N6 C11 122.5(6) . . ?
C7 N6 C8 112.8(5) . . ?
C11 N6 C8 124.7(6) . . ?
C10 N7 C8 113.2(5) . . ?
C10 N7 C12 121.6(6) . . ?
C8 N7 C12 125.2(5) . . ?
C10 N8 C9 112.9(6) . . ?
C10 N8 C6 121.7(6) . . ?
C9 N8 C6 124.0(6) . . ?
C13 N9 C11 121.7(5) . . ?
C13 N9 C15 112.5(5) . . ?
C11 N9 C15 125.8(6) . . ?
C13 N10 C17 122.1(6) . . ?
C13 N10 C14 111.8(5) . . ?
C17 N10 C14 125.9(5) . . ?
C16 N11 C14 113.3(5) . . ?
C16 N11 C18 121.9(5) . . ?
C14 N11 C18 124.6(5) . . ?
C16 N12 C15 112.5(5) . . ?
C16 N12 C12 122.3(5) . . ?
C15 N12 C12 125.1(5) . . ?
C19 N13 C17 122.7(6) . . ?
C19 N13 C21 113.1(5) . . ?
C17 N13 C21 124.2(5) . . ?
C19 N14 C23 123.7(6) . . ?
C19 N14 C20 113.0(6) . . ?
C23 N14 C20 122.8(6) . . ?
C22 N15 C24 122.8(6) . . ?
C22 N15 C20 112.1(5) . . ?
C24 N15 C20 123.5(5) . . ?
C22 N16 C21 112.7(5) . . ?
C22 N16 C18 122.1(6) . . ?
C21 N16 C18 125.0(5) . . ?
C25 N17 C23 120.8(6) . . ?
C25 N17 C27 113.7(5) . . ?
C23 N17 C27 125.4(5) . . ?
C25 N18 C29 122.0(6) . . ?
C25 N18 C26 113.4(5) . . ?
C29 N18 C26 124.7(6) . . ?
C28 N19 C30 123.7(6) . . ?
C28 N19 C26 111.6(5) . . ?
C30 N19 C26 124.7(5) . . ?
C28 N20 C27 113.0(5) . . ?
C28 N20 C24 121.1(6) . . ?
C27 N20 C24 126.0(5) . . ?
O13 N21 O12 118.2(15) . . ?
O13 N21 O11 127.1(15) . . ?
O12 N21 O11 114.6(9) . . ?
O16 N22 O15 120.7(5) . . ?
O16 N22 O14 119.9(5) . . ?
O15 N22 O14 119.3(5) . . ?
O1 C1 N1 126.7(6) . . ?
O1 C1 N2 125.0(6) . . ?
N1 C1 N2 108.2(6) . . ?
N2 C2 N3 114.1(5) . . ?
N2 C2 C3 104.0(6) . . ?
N3 C2 C3 103.1(5) . . ?
N2 C2 H2 111.7 . . ?
N3 C2 H2 111.7 . . ?
C3 C2 H2 111.7 . . ?
N4 C3 N1 114.6(5) . . ?
N4 C3 C2 103.6(5) . . ?
N1 C3 C2 102.3(5) . . ?
N4 C3 H3 111.9 . . ?
N1 C3 H3 111.9 . . ?
C2 C3 H3 111.9 . . ?
O2 C4 N3 126.6(6) . . ?
O2 C4 N4 125.5(6) . . ?
N3 C4 N4 107.9(6) . . ?
N2 C5 N5 113.3(6) . . ?
N2 C5 H5A 108.9 . . ?
N5 C5 H5A 108.9 . . ?
N2 C5 H5B 108.9 . . ?
N5 C5 H5B 108.9 . . ?
H5A C5 H5B 107.7 . . ?
N3 C6 N8 114.0(6) . . ?
N3 C6 H6A 108.8 . . ?
N8 C6 H6A 108.8 . . ?
N3 C6 H6B 108.8 . . ?
N8 C6 H6B 108.8 . . ?
H6A C6 H6B 107.7 . . ?
O3 C7 N5 126.6(7) . . ?
O3 C7 N6 125.3(6) . . ?
N5 C7 N6 108.0(6) . . ?
N7 C8 N6 115.7(5) . . ?
N7 C8 C9 102.5(5) . . ?
N6 C8 C9 102.7(5) . . ?
N7 C8 H8 111.7 . . ?
N6 C8 H8 111.7 . . ?
C9 C8 H8 111.7 . . ?
N8 C9 N5 113.7(5) . . ?
N8 C9 C8 103.2(5) . . ?
N5 C9 C8 101.9(5) . . ?
N8 C9 H9 112.4 . . ?
N5 C9 H9 112.4 . . ?
C8 C9 H9 112.4 . . ?
O4 C10 N8 125.4(7) . . ?
O4 C10 N7 126.5(6) . . ?
N8 C10 N7 108.0(6) . . ?
N9 C11 N6 114.2(6) . . ?
N9 C11 H11A 108.7 . . ?
N6 C11 H11A 108.7 . . ?
N9 C11 H11B 108.7 . . ?
N6 C11 H11B 108.7 . . ?
H11A C11 H11B 107.6 . . ?
N12 C12 N7 115.0(5) . . ?
N12 C12 H12A 108.5 . . ?
N7 C12 H12A 108.5 . . ?
N12 C12 H12B 108.5 . . ?
N7 C12 H12B 108.5 . . ?
H12A C12 H12B 107.5 . . ?
O5 C13 N9 126.0(6) . . ?
O5 C13 N10 124.3(6) . . ?
N9 C13 N10 109.7(6) . . ?
N11 C14 N10 114.2(5) . . ?
N11 C14 C15 103.3(5) . . ?
N10 C14 C15 103.2(5) . . ?
N11 C14 H14 111.8 . . ?
N10 C14 H14 111.8 . . ?
C15 C14 H14 111.8 . . ?
N12 C15 N9 115.7(5) . . ?
N12 C15 C14 102.8(5) . . ?
N9 C15 C14 102.8(5) . . ?
N12 C15 H15 111.6 . . ?
N9 C15 H15 111.6 . . ?
C14 C15 H15 111.6 . . ?
O6 C16 N11 126.8(6) . . ?
O6 C16 N12 125.2(6) . . ?
N11 C16 N12 108.0(6) . . ?
N10 C17 N13 113.0(6) . . ?
N10 C17 H17C 109.0 . . ?
N13 C17 H17C 109.0 . . ?
N10 C17 H17D 109.0 . . ?
N13 C17 H17D 109.0 . . ?
H17C C17 H17D 107.8 . . ?
N11 C18 N16 113.8(5) . . ?
N11 C18 H18C 108.8 . . ?
N16 C18 H18C 108.8 . . ?
N11 C18 H18D 108.8 . . ?
N16 C18 H18D 108.8 . . ?
H18C C18 H18D 107.7 . . ?
O7 C19 N14 126.8(6) . . ?
O7 C19 N13 125.1(6) . . ?
N14 C19 N13 108.1(6) . . ?
N14 C20 N15 112.5(5) . . ?
N14 C20 C21 103.7(5) . . ?
N15 C20 C21 103.4(5) . . ?
N14 C20 H20 112.2 . . ?
N15 C20 H20 112.2 . . ?
C21 C20 H20 112.2 . . ?
N16 C21 N13 115.5(5) . . ?
N16 C21 C20 102.9(5) . . ?
N13 C21 C20 102.0(5) . . ?
N16 C21 H21 111.9 . . ?
N13 C21 H21 111.9 . . ?
C20 C21 H21 111.9 . . ?
O8 C22 N15 125.9(7) . . ?
O8 C22 N16 125.4(7) . . ?
N15 C22 N16 108.6(6) . . ?
N17 C23 N14 113.2(6) . . ?
N17 C23 H23A 108.9 . . ?
N14 C23 H23A 108.9 . . ?
N17 C23 H23B 108.9 . . ?
N14 C23 H23B 108.9 . . ?
H23A C23 H23B 107.7 . . ?
N15 C24 N20 114.2(5) . . ?
N15 C24 H24A 108.7 . . ?
N20 C24 H24A 108.7 . . ?
N15 C24 H24B 108.7 . . ?
N20 C24 H24B 108.7 . . ?
H24A C24 H24B 107.6 . . ?
O9 C25 N18 125.4(6) . . ?
O9 C25 N17 126.5(6) . . ?
N18 C25 N17 108.1(6) . . ?
N18 C26 N19 115.0(5) . . ?
N18 C26 C27 103.3(5) . . ?
N19 C26 C27 102.6(5) . . ?
N18 C26 H26 111.8 . . ?
N19 C26 H26 111.8 . . ?
C27 C26 H26 111.8 . . ?
N20 C27 N17 115.7(5) . . ?
N20 C27 C26 103.4(5) . . ?
N17 C27 C26 101.4(5) . . ?
N20 C27 H27 111.8 . . ?
N17 C27 H27 111.8 . . ?
C26 C27 H27 111.8 . . ?
O10 C28 N20 126.2(6) . . ?
O10 C28 N19 124.3(6) . . ?
N20 C28 N19 109.5(5) . . ?
N18 C29 N1 113.6(5) . . ?
N18 C29 H29C 108.9 . . ?
N1 C29 H29C 108.9 . . ?
N18 C29 H29D 108.9 . . ?
N1 C29 H29D 108.9 . . ?
H29C C29 H29D 107.7 . . ?
N19 C30 N4 115.2(5) . . ?
N19 C30 H30A 108.5 . . ?
N4 C30 H30A 108.5 . . ?
N19 C30 H30B 108.5 . . ?
N4 C30 H30B 108.5 . . ?
H30A C30 H30B 107.5 . . ?

loop_
_geom_bond_atom_site_label_1
_geom_bond_atom_site_label_2
_geom_bond_distance
_geom_bond_site_symmetry_2
_geom_bond_publ_flag
Ce O11 2.413(14) . ?
Ce O18 2.475(4) . ?
Ce O17 2.517(4) . ?
Ce O3 2.536(4) . ?
Ce O5 2.539(4) . ?
Ce O1 2.547(4) . ?
Ce O7 2.548(4) . ?
Ce O14 2.625(5) . ?
Ce O9 2.627(5) . ?
Ce K 4.3642(16) 1_556 ?
K O4 2.679(5) . ?
K O8 2.713(5) . ?
K O2 2.758(5) . ?
K O12 2.811(12) . ?
K O18 2.831(5) 1_554 ?
K O10 2.882(5) . ?
K O17 2.929(5) 1_554 ?
K O6 2.997(5) . ?
K O14 3.159(5) 1_554 ?
Re1 O21 1.690(6) . ?
Re1 O22 1.708(5) . ?
Re1 O19 1.714(5) . ?
Re1 O20 1.722(5) . ?
Re2 O26 1.699(5) . ?
Re2 O25 1.723(5) . ?
Re2 O24 1.728(5) . ?
Re2 O23 1.732(6) . ?
O1 C1 1.223(9) . ?
O2 C4 1.210(9) . ?
O3 C7 1.239(8) . ?
O4 C10 1.213(8) . ?
O5 C13 1.237(8) . ?
O6 C16 1.224(8) . ?
O7 C19 1.225(8) . ?
O8 C22 1.230(8) . ?
O9 C25 1.235(8) . ?
O10 C28 1.227(8) . ?
O11 N21 1.33(2) . ?
O12 N21 1.257(17) . ?
O13 N21 1.217(13) . ?
O14 N22 1.287(7) . ?
O14 K 3.159(5) 1_556 ?
O15 N22 1.275(6) . ?
O16 N22 1.228(7) . ?
O17 K 2.929(5) 1_556 ?
O17 H17A 0.9643 . ?
O17 H17B 0.8515 . ?
O18 K 2.831(5) 1_556 ?
O18 H18A 0.9116 . ?
O18 H18B 0.9525 . ?
O27 H27A 0.8361 . ?
O27 H27B 0.9520 . ?
O28 H28A 0.8762 . ?
O28 H28B 0.7756 . ?
O29 H29A 0.8933 . ?
O29 H29B 0.7687 . ?
N1 C1 1.367(9) . ?
N1 C29 1.453(9) . ?
N1 C3 1.470(9) . ?
N2 C1 1.381(9) . ?
N2 C5 1.442(9) . ?
N2 C2 1.454(9) . ?
N3 C4 1.370(9) . ?
N3 C6 1.442(9) . ?
N3 C2 1.459(9) . ?
N4 C4 1.390(9) . ?
N4 C30 1.442(9) . ?
N4 C3 1.445(8) . ?
N5 C7 1.340(9) . ?
N5 C9 1.451(9) . ?
N5 C5 1.468(9) . ?
N6 C7 1.367(9) . ?
N6 C11 1.453(9) . ?
N6 C8 1.454(9) . ?
N7 C10 1.370(9) . ?
N7 C8 1.446(9) . ?
N7 C12 1.458(8) . ?
N8 C10 1.369(9) . ?
N8 C9 1.441(9) . ?
N8 C6 1.453(8) . ?
N9 C13 1.353(9) . ?
N9 C11 1.447(9) . ?
N9 C15 1.466(8) . ?
N10 C13 1.364(8) . ?
N10 C17 1.436(9) . ?
N10 C14 1.466(9) . ?
N11 C16 1.362(8) . ?
N11 C14 1.439(9) . ?
N11 C18 1.454(9) . ?
N12 C16 1.378(9) . ?
N12 C15 1.453(9) . ?
N12 C12 1.455(9) . ?
N13 C19 1.369(9) . ?
N13 C17 1.447(9) . ?
N13 C21 1.466(9) . ?
N14 C19 1.357(9) . ?
N14 C23 1.447(9) . ?
N14 C20 1.452(9) . ?
N15 C22 1.360(9) . ?
N15 C24 1.437(8) . ?
N15 C20 1.457(8) . ?
N16 C22 1.372(9) . ?
N16 C21 1.447(9) . ?
N16 C18 1.472(8) . ?
N17 C25 1.363(9) . ?
N17 C23 1.446(8) . ?
N17 C27 1.462(9) . ?
N18 C25 1.358(9) . ?
N18 C29 1.438(9) . ?
N18 C26 1.448(9) . ?
N19 C28 1.378(9) . ?
N19 C30 1.437(8) . ?
N19 C26 1.472(9) . ?
N20 C28 1.359(9) . ?
N20 C27 1.445(9) . ?
N20 C24 1.466(8) . ?
C2 C3 1.561(9) . ?
C2 H2 0.9800 . ?
C3 H3 0.9800 . ?
C5 H5A 0.9700 . ?
C5 H5B 0.9700 . ?
C6 H6A 0.9700 . ?
C6 H6B 0.9700 . ?
C8 C9 1.573(8) . ?
C8 H8 0.9800 . ?
C9 H9 0.9800 . ?
C11 H11A 0.9700 . ?
C11 H11B 0.9700 . ?
C12 H12A 0.9700 . ?
C12 H12B 0.9700 . ?
C14 C15 1.563(8) . ?
C14 H14 0.9800 . ?
C15 H15 0.9800 . ?
C17 H17C 0.9700 . ?
C17 H17D 0.9700 . ?
C18 H18C 0.9700 . ?
C18 H18D 0.9700 . ?
C20 C21 1.558(8) . ?
C20 H20 0.9800 . ?
C21 H21 0.9800 . ?
C23 H23A 0.9700 . ?
C23 H23B 0.9700 . ?
C24 H24A 0.9700 . ?
C24 H24B 0.9700 . ?
C26 C27 1.580(8) . ?
C26 H26 0.9800 . ?
C27 H27 0.9800 . ?
C29 H29C 0.9700 . ?
C29 H29D 0.9700 . ?
C30 H30A 0.9700 . ?
C30 H30B 0.9700 . ?

loop_
_geom_hbond_atom_site_label_D
_geom_hbond_atom_site_label_H
_geom_hbond_atom_site_label_A
_geom_hbond_distance_DH
_geom_hbond_distance_HA
_geom_hbond_distance_DA
_geom_hbond_angle_DHA
_geom_hbond_site_symmetry_A
O17 H17A O15 0.96 1.80 2.737(7) 162.5 .
O17 H17B O27 0.85 1.90 2.696(6) 156.2 .
O18 H18A O28 0.91 1.85 2.750(6) 170.1 .
O18 H18B O29 0.95 1.66 2.608(7) 170.4 .
O27 H27A O21 0.84 2.34 2.993(8) 135.2 2_565
O27 H27B O23 0.95 2.06 2.866(8) 141.9 3_465
O28 H28A O19 0.88 2.16 3.019(7) 167.8 .
O28 H28B O8 0.78 2.12 2.859(8) 158.7 1_556
O29 H29A O10 0.89 2.20 2.871(8) 131.5 1_556
O29 H29B O20 0.77 2.12 2.804(8) 148.1 3
